data_4032103
loop_
_publ_author_name
'Sharma, Satyasheel'
'Oh, Yongguk'
'Mishra, Neeraj Kumar'
'De, Umasankar'
'Jo, Hyeim'
'Sachan, Richa'
'Kim, Hyung Sik'
'Jung, Young Hoon'
'Kim, In Su'

_publ_section_title
;
 Rhodium-Catalyzed [3 + 2] Annulation of Cyclic N-Acyl Ketimines with
 Activated Olefins: Anticancer Activity of Spiroisoindolinones.
;
_journal_issue 7
_journal_name_full 'The Journal of organic chemistry'
_journal_page_first 3359
_journal_page_last 3367
_journal_paper_doi 10.1021/acs.joc.6b02708
_journal_volume 82
_journal_year 2017
_chemical_formula_sum 'C25 H16 N O3'
_chemical_formula_weight 378.39
_chemical_name_common S1480
_space_group_crystal_system orthorhombic
_space_group_IT_number 33
_space_group_name_Hall 'P 2c -2n'
_space_group_name_H-M_alt 'P n a 21'
_symmetry_space_group_name_Hall 'P 2c -2n'
_symmetry_space_group_name_H-M 'P n a 21'
_atom_sites_solution_hydrogens geom
_cell_angle_alpha 90
_cell_angle_beta 90
_cell_angle_gamma 90
_cell_formula_units_Z 4
_cell_length_a 10.2941(3)
_cell_length_b 18.8657(5)
_cell_length_c 10.2215(3)
_cell_measurement_reflns_used 9680
_cell_measurement_temperature 296.(2)
_cell_measurement_theta_max 25.4361
_cell_measurement_theta_min 2.9287
_cell_volume 1985.07(10)
_computing_cell_refinement 'SAINT V8.34A (Bruker AXS Inc., 2013)'
_computing_data_collection 'Bruker Instrument Service v2013.12.0.0'
_computing_data_reduction 'SAINT V8.34A (Bruker AXS Inc., 2013)'
_computing_structure_refinement 'SHELXL-2013 (Sheldrick, 2013)'
_diffrn_ambient_temperature 296.(2)
_diffrn_detector_area_resol_mean 8.3333
_diffrn_measured_fraction_theta_full 0.981
_diffrn_measured_fraction_theta_max 0.891
_diffrn_measurement_device_type 'Bruker APEX-II CCD'
_diffrn_measurement_method '\f and \w scans'
_diffrn_radiation_wavelength 0.71073
_diffrn_reflns_av_R_equivalents 0.0561
_diffrn_reflns_av_unetI/netI 0.0477
_diffrn_reflns_limit_h_max 13
_diffrn_reflns_limit_h_min -13
_diffrn_reflns_limit_k_max 24
_diffrn_reflns_limit_k_min -25
_diffrn_reflns_limit_l_max 13
_diffrn_reflns_limit_l_min -13
_diffrn_reflns_number 44303
_diffrn_reflns_theta_full 28.43
_diffrn_reflns_theta_max 28.43
_diffrn_reflns_theta_min 2.16
_exptl_absorpt_coefficient_mu 0.084
_exptl_absorpt_correction_T_max 0.97
_exptl_absorpt_correction_T_min 0.91
_exptl_absorpt_correction_type multi-scan
_exptl_absorpt_process_details 'SADABS V2012/1 (Bruker AXS Inc.)'
_exptl_crystal_colour colourless
_exptl_crystal_density_diffrn 1.266
_exptl_crystal_density_method 'not measured'
_exptl_crystal_description block
_exptl_crystal_F_000 788
_exptl_crystal_size_max 0.600
_exptl_crystal_size_mid 0.440
_exptl_crystal_size_min 0.400
_refine_diff_density_max 0.275
_refine_diff_density_min -0.238
_refine_ls_abs_structure_details 'Refined as an inversion twin.'
_refine_ls_abs_structure_Flack -1.(2)
_refine_ls_extinction_coef 0.019(4)
_refine_ls_extinction_method SHELXL
_refine_ls_goodness_of_fit_ref 1.033
_refine_ls_hydrogen_treatment constr
_refine_ls_matrix_type full
_refine_ls_number_parameters 274
_refine_ls_number_reflns 4403
_refine_ls_number_restraints 15
_refine_ls_restrained_S_all 1.033
_refine_ls_R_factor_all 0.0723
_refine_ls_R_factor_gt 0.0596
_refine_ls_shift/su_max 0.000
_refine_ls_shift/su_mean 0.000
_refine_ls_structure_factor_coef Fsqd
_refine_ls_weighting_details 'w=1/[\s^2^(Fo^2^)+(0.1134P)^2^+0.0200P] where P=(Fo^2^+2Fc^2^)/3'
_refine_ls_weighting_scheme calc
_refine_ls_wR_factor_gt 0.1650
_refine_ls_wR_factor_ref 0.1749
_reflns_number_gt 3691
_reflns_number_total 4403
_reflns_threshold_expression 'I > 2\s(I)'
_cod_data_source_file jo6b02708_si_003.cif
_cod_data_source_block I
_cod_depositor_comments 'Adding full bibliography for 4032103.cif.'
_cod_database_code 4032103

loop_
_space_group_symop_operation_xyz
'x, y, z'
'-x, -y, z+1/2'
'x+1/2, -y+1/2, z'
'-x+1/2, y+1/2, z+1/2'

loop_
_atom_site_type_symbol
_atom_site_label
_atom_site_fract_x
_atom_site_fract_y
_atom_site_fract_z
_atom_site_U_iso_or_equiv
_atom_site_adp_type
_atom_site_calc_flag
_atom_site_refinement_flags_adp
_atom_site_refinement_flags_occupancy
_atom_site_refinement_flags_posn
_atom_site_occupancy
_atom_site_disorder_assembly
_atom_site_disorder_group
C C1 0.8108(3) 0.10516(17) 0.5925(4) 0.0328(6) Uani d . . . 1.0 . .
C C2 0.8653(3) 0.03878(19) 0.5737(4) 0.0396(7) Uani d . . . 1.0 . .
H H2 0.8873 0.0103 0.6446 0.048 Uiso calc U . R 1.0 . .
C C3 0.8864(4) 0.0158(2) 0.4459(5) 0.0447(8) Uani d . . . 1.0 . .
H H3 0.9242 -0.0283 0.4312 0.054 Uiso calc U . R 1.0 . .
C C4 0.8516(4) 0.0579(2) 0.3406(4) 0.0475(9) Uani d . . . 1.0 . .
H H4 0.8642 0.0415 0.2558 0.057 Uiso calc U . R 1.0 . .
C C5 0.7974(4) 0.1251(2) 0.3609(4) 0.0431(8) Uani d . . . 1.0 . .
H H5 0.7747 0.1534 0.2901 0.052 Uiso calc U . R 1.0 . .
C C6 0.7779(3) 0.14890(19) 0.4883(4) 0.0351(7) Uani d . . . 1.0 . .
C C7 0.7249(3) 0.21938(18) 0.5356(4) 0.0347(7) Uani d . . . 1.0 . .
H H7 0.6298 0.2169 0.5357 0.042 Uiso calc U . R 1.0 . .
C C8 0.7730(3) 0.21993(17) 0.6794(4) 0.0330(6) Uani d . . . 1.0 . .
H H8 0.8624 0.2377 0.6793 0.04 Uiso calc U . R 1.0 . .
C C9 0.7778(3) 0.13985(16) 0.7214(3) 0.0323(6) Uani d . . . 1.0 . .
C C10 0.6514(3) 0.11261(17) 0.7807(4) 0.0362(7) Uani d . . . 1.0 . .
C C11 0.5295(4) 0.1035(2) 0.7246(5) 0.0503(10) Uani d . . . 1.0 . .
H H11 0.5134 0.1158 0.638 0.06 Uiso calc U . R 1.0 . .
C C12 0.4324(4) 0.0751(3) 0.8045(6) 0.0628(13) Uani d . . . 1.0 . .
H H12 0.3497 0.0687 0.7697 0.075 Uiso calc U . R 1.0 . .
C C13 0.4545(5) 0.0564(3) 0.9328(6) 0.0688(14) Uani d . . . 1.0 . .
H H13 0.3873 0.0379 0.983 0.083 Uiso calc U . R 1.0 . .
C C14 0.5769(5) 0.0651(2) 0.9873(5) 0.0602(12) Uani d . . . 1.0 . .
H H14 0.5931 0.0526 1.0737 0.072 Uiso calc U . R 1.0 . .
C C15 0.6743(4) 0.0930(2) 0.9092(4) 0.0430(8) Uani d . . . 1.0 . .
C C16 0.8129(4) 0.10524(19) 0.9409(4) 0.0423(8) Uani d . . . 1.0 . .
C C17 0.6959(3) 0.26525(18) 0.7731(4) 0.0403(7) Uani d . . . 1.0 . .
C C18 0.6943(6) 0.3089(3) 0.9948(5) 0.0732(15) Uani d . . D 1.0 . .
C C19 0.677(5) 0.267(2) 1.115(3) 0.151(18) Uani d U P D 0.28(4) A 1
C C19* 0.6018(12) 0.2652(4) 1.0707(10) 0.079(5) Uani d U P D 0.72(4) A 2
C C20 0.7662(3) 0.28474(18) 0.4587(4) 0.0364(7) Uani d . . . 1.0 . .
C C21 0.6853(4) 0.3441(2) 0.4536(5) 0.0496(9) Uani d . . . 1.0 . .
H H21 0.6059 0.3433 0.497 0.06 Uiso calc U . R 1.0 . .
C C22 0.7216(5) 0.4040(2) 0.3850(6) 0.0607(12) Uani d . . . 1.0 . .
H H22 0.6658 0.4427 0.3815 0.073 Uiso calc U . R 1.0 . .
C C23 0.8404(5) 0.4069(2) 0.3214(6) 0.0573(11) Uani d . . . 1.0 . .
H H23 0.8642 0.4471 0.2747 0.069 Uiso calc U . R 1.0 . .
C C24 0.9230(4) 0.3493(2) 0.3283(5) 0.0529(10) Uani d . . . 1.0 . .
H H24 1.0039 0.3511 0.2881 0.063 Uiso calc U . R 1.0 . .
C C25 0.8853(4) 0.2887(2) 0.3951(4) 0.0441(8) Uani d . . . 1.0 . .
H H25 0.9409 0.2498 0.3974 0.053 Uiso calc U . R 1.0 . .
N N1 0.8693(3) 0.12653(16) 0.8265(3) 0.0371(6) Uani d . . . 1.0 . .
H H1 0.9518 0.1316 0.8176 0.045 Uiso calc U . R 1.0 . .
O O1 0.8701(4) 0.0971(2) 1.0442(3) 0.0637(9) Uani d . . . 1.0 . .
O O2 0.5962(3) 0.29469(19) 0.7460(4) 0.0601(9) Uani d . . . 1.0 . .
O O3 0.7545(3) 0.26836(18) 0.8885(4) 0.0573(8) Uani d . . . 1.0 . .

loop_
_atom_site_aniso_label
_atom_site_aniso_U_11
_atom_site_aniso_U_22
_atom_site_aniso_U_33
_atom_site_aniso_U_12
_atom_site_aniso_U_13
_atom_site_aniso_U_23
C1 0.0318(13) 0.0328(15) 0.0339(16) -0.0001(11) 0.0038(12) 0.0065(12)
C2 0.0399(15) 0.0332(16) 0.046(2) 0.0032(13) 0.0034(13) 0.0078(14)
C3 0.0497(19) 0.0355(17) 0.049(2) 0.0031(13) 0.0098(16) 0.0014(15)
C4 0.059(2) 0.043(2) 0.041(2) -0.0041(16) 0.0079(16) -0.0047(15)
C5 0.0502(18) 0.0423(19) 0.0368(19) 0.0012(15) -0.0020(14) 0.0029(15)
C6 0.0362(15) 0.0350(16) 0.0341(16) -0.0007(12) -0.0007(12) 0.0066(13)
C7 0.0326(14) 0.0345(15) 0.0370(16) 0.0017(11) 0.0004(12) 0.0076(13)
C8 0.0300(13) 0.0318(14) 0.0373(15) 0.0010(10) 0.0047(12) 0.0028(12)
C9 0.0337(14) 0.0320(15) 0.0312(14) 0.0011(11) 0.0045(11) 0.0067(12)
C10 0.0368(14) 0.0311(14) 0.0406(18) -0.0017(11) 0.0088(13) 0.0015(13)
C11 0.0378(17) 0.0444(19) 0.069(3) -0.0027(13) 0.0045(17) 0.0069(18)
C12 0.0376(17) 0.057(2) 0.093(4) -0.0088(17) 0.013(2) 0.003(3)
C13 0.056(2) 0.067(3) 0.084(4) -0.016(2) 0.035(2) 0.006(3)
C14 0.071(3) 0.052(3) 0.057(3) -0.0096(19) 0.028(2) 0.0066(19)
C15 0.0501(19) 0.0368(18) 0.042(2) -0.0021(14) 0.0130(15) 0.0004(14)
C16 0.054(2) 0.0376(18) 0.0355(18) 0.0008(14) 0.0049(15) 0.0049(14)
C17 0.0430(16) 0.0346(15) 0.0434(18) 0.0018(12) 0.0072(15) 0.0036(14)
C18 0.103(4) 0.063(3) 0.054(3) 0.020(3) 0.013(3) -0.012(2)
C19 0.15(3) 0.19(3) 0.12(3) 0.04(2) -0.04(2) -0.01(2)
C19* 0.116(9) 0.069(5) 0.053(5) 0.005(4) 0.033(5) 0.002(3)
C20 0.0369(15) 0.0355(16) 0.0369(17) 0.0016(11) -0.0010(13) 0.0086(13)
C21 0.0483(19) 0.0381(19) 0.062(3) 0.0086(14) 0.0093(18) 0.0104(18)
C22 0.067(3) 0.040(2) 0.075(3) 0.0101(17) 0.007(2) 0.014(2)
C23 0.068(3) 0.039(2) 0.066(3) -0.0060(17) 0.008(2) 0.0177(19)
C24 0.049(2) 0.044(2) 0.066(3) -0.0058(16) 0.0119(19) 0.0078(19)
C25 0.0427(17) 0.0399(18) 0.050(2) 0.0035(13) 0.0036(15) 0.0106(16)
N1 0.0358(13) 0.0423(15) 0.0332(14) 0.0004(11) 0.0020(11) 0.0081(12)
O1 0.079(2) 0.078(2) 0.0343(15) -0.0015(16) -0.0037(15) 0.0113(15)
O2 0.0468(14) 0.071(2) 0.062(2) 0.0217(13) 0.0090(13) -0.0023(16)
O3 0.0727(19) 0.0528(16) 0.0465(17) 0.0149(13) -0.0001(14) -0.0096(14)

loop_
_atom_type_symbol
_atom_type_description
_atom_type_scat_dispersion_real
_atom_type_scat_dispersion_imag
_atom_type_scat_source
C C 0.0033 0.0016 'International Tables Vol C Tables 4.2.6.8 and 6.1.1.4'
H H 0.0000 0.0000 'International Tables Vol C Tables 4.2.6.8 and 6.1.1.4'
N N 0.0061 0.0033 'International Tables Vol C Tables 4.2.6.8 and 6.1.1.4'
O O 0.0106 0.0060 'International Tables Vol C Tables 4.2.6.8 and 6.1.1.4'

loop_
_geom_angle_atom_site_label_1
_geom_angle_atom_site_label_2
_geom_angle_atom_site_label_3
_geom_angle
C2 C1 C6 121.9(3)
C2 C1 C9 127.2(3)
C6 C1 C9 110.9(3)
C1 C2 C3 118.3(3)
C1 C2 H2 120.8
C3 C2 H2 120.8
C4 C3 C2 120.6(3)
C4 C3 H3 119.7
C2 C3 H3 119.7
C3 C4 C5 120.5(4)
C3 C4 H4 119.8
C5 C4 H4 119.8
C6 C5 C4 119.2(3)
C6 C5 H5 120.4
C4 C5 H5 120.4
C1 C6 C5 119.4(3)
C1 C6 C7 111.3(3)
C5 C6 C7 129.3(3)
C6 C7 C20 116.4(3)
C6 C7 C8 101.2(3)
C20 C7 C8 113.3(3)
C6 C7 H7 108.5
C20 C7 H7 108.5
C8 C7 H7 108.5
C17 C8 C7 116.0(3)
C17 C8 C9 112.8(3)
C7 C8 C9 105.2(3)
C17 C8 H8 107.5
C7 C8 H8 107.5
C9 C8 H8 107.5
N1 C9 C1 115.1(3)
N1 C9 C10 101.6(3)
C1 C9 C10 113.1(3)
N1 C9 C8 112.9(3)
C1 C9 C8 100.7(3)
C10 C9 C8 113.9(3)
C15 C10 C11 120.8(4)
C15 C10 C9 108.8(3)
C11 C10 C9 130.4(4)
C10 C11 C12 116.9(5)
C10 C11 H11 121.6
C12 C11 H11 121.6
C13 C12 C11 122.4(5)
C13 C12 H12 118.8
C11 C12 H12 118.8
C12 C13 C14 120.2(4)
C12 C13 H13 119.9
C14 C13 H13 119.9
C15 C14 C13 118.1(5)
C15 C14 H14 121.0
C13 C14 H14 121.0
C10 C15 C14 121.7(4)
C10 C15 C16 109.3(3)
C14 C15 C16 129.0(4)
O1 C16 N1 125.0(4)
O1 C16 C15 129.4(4)
N1 C16 C15 105.5(3)
O2 C17 O3 125.0(4)
O2 C17 C8 124.5(4)
O3 C17 C8 110.5(3)
O3 C18 C19* 111.7(5)
O3 C18 C19 113.(2)
C25 C20 C21 117.8(3)
C25 C20 C7 122.0(3)
C21 C20 C7 120.2(3)
C22 C21 C20 120.9(4)
C22 C21 H21 119.5
C20 C21 H21 119.5
C21 C22 C23 120.6(4)
C21 C22 H22 119.7
C23 C22 H22 119.7
C24 C23 C22 119.2(4)
C24 C23 H23 120.4
C22 C23 H23 120.4
C23 C24 C25 120.1(4)
C23 C24 H24 120.0
C25 C24 H24 120.0
C24 C25 C20 121.4(3)
C24 C25 H25 119.3
C20 C25 H25 119.3
C16 N1 C9 114.1(3)
C16 N1 H1 122.9
C9 N1 H1 122.9
C17 O3 C18 119.3(4)

loop_
_geom_bond_atom_site_label_1
_geom_bond_atom_site_label_2
_geom_bond_distance
C1 C2 1.386(5)
C1 C6 1.390(5)
C1 C9 1.510(5)
C2 C3 1.393(6)
C2 H2 0.93
C3 C4 1.385(6)
C3 H3 0.93
C4 C5 1.400(6)
C4 H4 0.93
C5 C6 1.392(5)
C5 H5 0.93
C6 C7 1.516(5)
C7 C20 1.523(4)
C7 C8 1.551(5)
C7 H7 0.98
C8 C17 1.509(5)
C8 C9 1.571(4)
C8 H8 0.98
C9 N1 1.451(4)
C9 C10 1.524(4)
C10 C15 1.384(6)
C10 C11 1.390(5)
C11 C12 1.398(6)
C11 H11 0.93
C12 C13 1.377(9)
C12 H12 0.93
C13 C14 1.387(8)
C13 H13 0.93
C14 C15 1.385(5)
C14 H14 0.93
C15 C16 1.482(6)
C16 O1 1.219(5)
C16 N1 1.366(5)
C17 O2 1.199(5)
C17 O3 1.326(5)
C18 O3 1.466(6)
C18 C19* 1.479(3)
C18 C19 1.480(3)
C20 C25 1.389(5)
C20 C21 1.397(5)
C21 C22 1.381(6)
C21 H21 0.93
C22 C23 1.386(7)
C22 H22 0.93
C23 C24 1.382(6)
C23 H23 0.93
C24 C25 1.387(5)
C24 H24 0.93
C25 H25 0.93
N1 H1 0.86
